data_4022794
loop_
_publ_author_name
'Marcin G\'orecki'
'Ewa Jab\/lo\'nska'
'Anna Kruszewska'
Suszczy\'nska
'Zofia Urba\'nczyk-Lipkowska'
'Michael Gerards'
'Jacek W. Morzycki'
'Wojciech J. Szczepek'
'Jadwiga Frelek'

_publ_section_title
;
 Practical Method for the Absolute Configuration Assignment
 of tert/tert 1,2-Diols Using Their Complexes with Mo~2~(OAc)~4~
;
_journal_name_full 'Journal of Organic Chemistry'
_journal_page_first 2906
_journal_page_last 2916
_journal_paper_doi 10.1021/jo062445x
_journal_volume 72
_journal_year 2007
_chemical_formula_moiety 'C19 H31 O3.50'
_chemical_formula_sum 'C19 H31 O3.5'
_chemical_formula_weight 313.42
_chemical_name_systematic
;
 ?
;
_space_group_IT_number 5
_symmetry_cell_setting monoclinic
_symmetry_space_group_name_Hall 'C 2y'
_symmetry_space_group_name_H-M 'C 1 2 1'
_atom_sites_solution_hydrogens geom
_atom_sites_solution_primary direct
_atom_sites_solution_secondary difmap
_audit_creation_method SHELXL-97
_cell_angle_alpha 90.00
_cell_angle_beta 119.475(8)
_cell_angle_gamma 90.00
_cell_formula_units_Z 4
_cell_length_a 21.186(2)
_cell_length_b 7.5405(10)
_cell_length_c 12.8359(12)
_cell_measurement_reflns_used 25
_cell_measurement_temperature 293(2)
_cell_measurement_theta_max 43.23
_cell_measurement_theta_min 20.87
_cell_volume 1785.2(3)
_computing_cell_refinement 'CAD4 Express (Enraf Nonius, 1994)'
_computing_data_collection 'CAD4 Express (Enraf Nonius, 1994)'
_computing_data_reduction 'XCAD4 (Harms & Wocadlo, 1995)'
_computing_structure_refinement 'SHELXL-97 (Sheldrick, 1997)'
_computing_structure_solution 'SHELXS-97 (Sheldrick, 1997)'
_diffrn_ambient_temperature 293(2)
_diffrn_measured_fraction_theta_full 0.995
_diffrn_measured_fraction_theta_max 0.995
_diffrn_measurement_device '\k-geometry diffractometer'
_diffrn_measurement_device_type 'Enraf Nonius TurboCAD4'
_diffrn_measurement_method 'non-profiled omega/2theta scans'
_diffrn_radiation_monochromator graphite
_diffrn_radiation_source 'fine-focus sealed tube'
_diffrn_radiation_type CuK\a
_diffrn_radiation_wavelength 1.54178
_diffrn_reflns_av_R_equivalents 0.0730
_diffrn_reflns_av_sigmaI/netI 0.0810
_diffrn_reflns_limit_h_max 26
_diffrn_reflns_limit_h_min -22
_diffrn_reflns_limit_k_max 0
_diffrn_reflns_limit_k_min -9
_diffrn_reflns_limit_l_max 0
_diffrn_reflns_limit_l_min -16
_diffrn_reflns_number 2046
_diffrn_reflns_theta_full 74.17
_diffrn_reflns_theta_max 74.17
_diffrn_reflns_theta_min 3.96
_diffrn_standards_decay_% 2
_diffrn_standards_interval_count 100
_diffrn_standards_interval_time 7200
_diffrn_standards_number 3
_exptl_absorpt_coefficient_mu 0.625
_exptl_absorpt_correction_T_max 0.9969
_exptl_absorpt_correction_T_min 0.8863
_exptl_absorpt_correction_type psi-scan
_exptl_absorpt_process_details 'psi scan for 6 reflections'
_exptl_crystal_colour colorless
_exptl_crystal_density_diffrn 1.166
_exptl_crystal_density_meas ?
_exptl_crystal_density_method 'not measured'
_exptl_crystal_description plate
_exptl_crystal_F_000 684
_exptl_crystal_size_max 0.7
_exptl_crystal_size_mid 0.63
_exptl_crystal_size_min 0.28
_refine_diff_density_max 0.209
_refine_diff_density_min -0.254
_refine_diff_density_rms 0.056
_refine_ls_abs_structure_details 'Flack H D (1983), Acta Cryst. A39, 876-881'
_refine_ls_abs_structure_Flack 0.0(7)
_refine_ls_extinction_coef 0.0018(5)
_refine_ls_extinction_expression Fc^*^=kFc[1+0.001xFc^2^\l^3^/sin(2\q)]^-1/4^
_refine_ls_extinction_method SHELXL
_refine_ls_goodness_of_fit_ref 1.050
_refine_ls_hydrogen_treatment mixed
_refine_ls_matrix_type full
_refine_ls_number_parameters 213
_refine_ls_number_reflns 1957
_refine_ls_number_restraints 1
_refine_ls_restrained_S_all 1.049
_refine_ls_R_factor_all 0.1331
_refine_ls_R_factor_gt 0.0505
_refine_ls_shift/su_max 0.002
_refine_ls_shift/su_mean 0.000
_refine_ls_structure_factor_coef Fsqd
_refine_ls_weighting_details 'calc w=1/[\s^2^(Fo^2^)+(0.1071P)^2^+0.0169P] where P=(Fo^2^+2Fc^2^)/3'
_refine_ls_weighting_scheme calc
_refine_ls_wR_factor_gt 0.1474
_refine_ls_wR_factor_ref 0.1815
_reflns_number_gt 1178
_reflns_number_total 1957
_reflns_threshold_expression >2sigma(I)
_cod_data_source_file jo062445xrom20070205_095610.cif
_cod_data_source_block triol_1/2H2O
_cod_depositor_comments
;
The following automatic conversions were performed:

'_exptl_crystal_density_meas' value 'none' was changed to '?' - the
value is perceived as not measured.

Automatic conversion script
Id: cif_fix_values 3008 2015-01-20 13:52:24Z robertas 
;
_cod_original_sg_symbol_H-M 'C 2'
_cod_original_formula_sum 'C19 H31 O3.50'
_cod_database_code 4022794

loop_
_symmetry_equiv_pos_as_xyz
'x, y, z'
'-x, y, -z'
'x+1/2, y+1/2, z'
'-x+1/2, y+1/2, -z'

loop_
_atom_site_label
_atom_site_type_symbol
_atom_site_fract_x
_atom_site_fract_y
_atom_site_fract_z
_atom_site_U_iso_or_equiv
_atom_site_adp_type
_atom_site_occupancy
_atom_site_symmetry_multiplicity
_atom_site_calc_flag
_atom_site_refinement_flags
C1 C 0.3336(3) 0.7409(8) 0.5054(5) 0.0457(15) Uani 1 1 d .
H1A H 0.2938 0.7136 0.5198 0.055 Uiso 1 1 calc R
H1B H 0.3233 0.8548 0.4652 0.055 Uiso 1 1 calc R
C2 C 0.4031(3) 0.7576(8) 0.6262(5) 0.0445(15) Uani 1 1 d .
H2A H 0.4428 0.7938 0.6135 0.053 Uiso 1 1 calc R
H2B H 0.3968 0.8479 0.6741 0.053 Uiso 1 1 calc R
C3 C 0.4212(3) 0.5840(8) 0.6916(5) 0.0454(14) Uani 1 1 d .
H3 H 0.3814 0.5510 0.7059 0.055 Uiso 1 1 calc R
C4 C 0.4295(3) 0.4406(9) 0.6159(5) 0.0510(17) Uani 1 1 d .
H4A H 0.4726 0.4647 0.6101 0.061 Uiso 1 1 calc R
H4B H 0.4362 0.3272 0.6557 0.061 Uiso 1 1 calc R
C5 C 0.3647(3) 0.4276(8) 0.4903(5) 0.0405(14) Uani 1 1 d .
C6 C 0.3376(3) 0.2722(8) 0.4432(6) 0.0503(17) Uani 1 1 d .
H6 H 0.3572 0.1734 0.4920 0.060 Uiso 1 1 calc R
C7 C 0.2774(3) 0.2395(8) 0.3170(5) 0.0461(15) Uani 1 1 d .
H7A H 0.2366 0.1863 0.3201 0.055 Uiso 1 1 calc R
H7B H 0.2942 0.1552 0.2789 0.055 Uiso 1 1 calc R
C8 C 0.2513(3) 0.4083(8) 0.2400(5) 0.0334(12) Uani 1 1 d .
C9 C 0.2577(3) 0.5704(7) 0.3168(4) 0.0308(12) Uani 1 1 d .
H9 H 0.2275 0.5455 0.3533 0.037 Uiso 1 1 calc R
C10 C 0.3359(3) 0.6001(8) 0.4217(4) 0.0324(11) Uani 1 1 d .
C11 C 0.2260(3) 0.7380(8) 0.2399(5) 0.0444(15) Uani 1 1 d .
H11A H 0.1908 0.7902 0.2584 0.053 Uiso 1 1 calc R
H11B H 0.2647 0.8235 0.2616 0.053 Uiso 1 1 calc R
C12 C 0.1897(3) 0.7040(8) 0.1058(5) 0.0422(14) Uani 1 1 d .
H12A H 0.1651 0.8109 0.0630 0.051 Uiso 1 1 calc R
H12B H 0.2262 0.6747 0.0840 0.051 Uiso 1 1 calc R
C13 C 0.1357(3) 0.5544(7) 0.0695(5) 0.0332(12) Uani 1 1 d .
C14 C 0.1725(3) 0.3825(8) 0.1374(5) 0.0363(13) Uani 1 1 d .
H14 H 0.1437 0.3341 0.1716 0.044 Uiso 1 1 calc R
C15 C 0.1694(3) 0.2498(9) 0.0432(5) 0.0505(17) Uani 1 1 d .
H15A H 0.2155 0.1901 0.0720 0.061 Uiso 1 1 calc R
H15B H 0.1319 0.1616 0.0242 0.061 Uiso 1 1 calc R
C16 C 0.1519(4) 0.3638(11) -0.0657(6) 0.058(2) Uani 1 1 d .
H16A H 0.1955 0.4175 -0.0583 0.069 Uiso 1 1 calc R
H16B H 0.1290 0.2936 -0.1384 0.069 Uiso 1 1 calc R
C17 C 0.1004(3) 0.5044(10) -0.0667(5) 0.0472(16) Uani 1 1 d .
C18 C 0.3872(3) 0.6594(10) 0.3766(5) 0.0544(18) Uani 1 1 d .
H18A H 0.3697 0.7680 0.3324 0.082 Uiso 1 1 calc R
H18B H 0.3893 0.5695 0.3255 0.082 Uiso 1 1 calc R
H18C H 0.4347 0.6781 0.4435 0.082 Uiso 1 1 calc R
O1 O 0.4869(3) 0.5904(7) 0.8040(4) 0.0673(14) Uani 1 1 d .
H1 H 0.5046 0.6899 0.8143 0.101 Uiso 1 1 calc R
O2 O 0.08058(18) 0.6023(5) 0.0976(3) 0.0396(9) Uani 1 1 d .
H2 H 0.0600 0.6924 0.0608 0.059 Uiso 1 1 calc R
O3 O 0.0344(2) 0.4118(7) -0.1016(4) 0.0633(14) Uani 1 1 d .
H3A H 0.0047 0.4797 -0.1001 0.095 Uiso 1 1 calc R
C19 C 0.0873(4) 0.6574(11) -0.1510(6) 0.073(2) Uani 1 1 d .
H19A H 0.0544 0.7401 -0.1462 0.110 Uiso 1 1 calc R
H19B H 0.0667 0.6135 -0.2314 0.110 Uiso 1 1 calc R
H19C H 0.1325 0.7156 -0.1290 0.110 Uiso 1 1 calc R
H81 H 0.285(2) 0.431(7) 0.203(4) 0.017(11) Uiso 1 1 d .
H20 H 0.506(4) 0.480(10) -0.052(6) 0.07(2) Uiso 1 1 d .
O4 O 0.5000 0.4109(9) 0.0000 0.0511(16) Uani 1 2 d S

loop_
_atom_site_aniso_label
_atom_site_aniso_U_11
_atom_site_aniso_U_22
_atom_site_aniso_U_33
_atom_site_aniso_U_23
_atom_site_aniso_U_13
_atom_site_aniso_U_12
C1 0.048(3) 0.034(3) 0.039(3) -0.006(3) 0.009(3) 0.000(3)
C2 0.051(3) 0.036(3) 0.030(3) -0.005(3) 0.007(3) -0.005(3)
C3 0.045(3) 0.041(3) 0.034(3) 0.004(3) 0.007(2) -0.004(3)
C4 0.048(3) 0.045(4) 0.036(3) 0.003(3) 0.002(3) 0.004(3)
C5 0.040(3) 0.037(3) 0.029(3) -0.001(3) 0.005(2) 0.001(3)
C6 0.051(4) 0.032(3) 0.043(3) 0.004(3) 0.004(3) 0.008(3)
C7 0.049(3) 0.033(3) 0.045(4) -0.002(3) 0.014(3) 0.002(3)
C8 0.026(2) 0.032(3) 0.034(3) -0.001(3) 0.008(2) 0.000(2)
C9 0.028(2) 0.028(3) 0.031(3) 0.001(2) 0.011(2) -0.001(2)
C10 0.031(2) 0.032(3) 0.026(2) 0.000(2) 0.0067(19) -0.004(2)
C11 0.036(3) 0.031(3) 0.042(3) -0.003(3) 0.000(2) -0.004(2)
C12 0.031(3) 0.037(3) 0.044(3) 0.010(3) 0.007(3) -0.002(2)
C13 0.023(2) 0.037(3) 0.034(3) -0.002(2) 0.009(2) 0.002(2)
C14 0.032(3) 0.032(3) 0.035(3) -0.006(2) 0.010(2) 0.000(2)
C15 0.043(3) 0.046(4) 0.042(3) -0.016(3) 0.005(3) 0.006(3)
C16 0.053(4) 0.071(5) 0.041(3) -0.015(3) 0.017(3) 0.013(3)
C17 0.034(3) 0.056(4) 0.037(3) -0.010(3) 0.006(2) 0.004(3)
C18 0.039(3) 0.072(5) 0.042(3) 0.009(3) 0.012(3) -0.014(3)
O1 0.078(3) 0.050(3) 0.034(2) 0.003(2) -0.003(2) -0.009(3)
O2 0.0352(19) 0.040(2) 0.0408(19) 0.000(2) 0.0161(16) 0.0030(18)
O3 0.041(2) 0.065(3) 0.059(3) -0.028(3) 0.006(2) -0.003(2)
C19 0.087(5) 0.084(6) 0.034(3) 0.002(4) 0.018(3) 0.016(5)
O4 0.069(4) 0.038(4) 0.043(3) 0.000 0.025(3) 0.000

loop_
_atom_type_symbol
_atom_type_description
_atom_type_scat_dispersion_real
_atom_type_scat_dispersion_imag
_atom_type_scat_source
C C 0.0181 0.0091 'International Tables Vol C Tables 4.2.6.8 and 6.1.1.4'
H H 0.0000 0.0000 'International Tables Vol C Tables 4.2.6.8 and 6.1.1.4'
O O 0.0492 0.0322 'International Tables Vol C Tables 4.2.6.8 and 6.1.1.4'

loop_
_geom_angle_atom_site_label_1
_geom_angle_atom_site_label_2
_geom_angle_atom_site_label_3
_geom_angle
C10 C1 C2 115.0(5)
C10 C1 H1A 108.5
C2 C1 H1A 108.5
C10 C1 H1B 108.5
C2 C1 H1B 108.5
H1A C1 H1B 107.5
C3 C2 C1 110.4(5)
C3 C2 H2A 109.6
C1 C2 H2A 109.6
C3 C2 H2B 109.6
C1 C2 H2B 109.6
H2A C2 H2B 108.1
O1 C3 C2 112.9(5)
O1 C3 C4 108.0(5)
C2 C3 C4 109.9(5)
O1 C3 H3 108.6
C2 C3 H3 108.6
C4 C3 H3 108.6
C5 C4 C3 113.3(5)
C5 C4 H4A 108.9
C3 C4 H4A 108.9
C5 C4 H4B 108.9
C3 C4 H4B 108.9
H4A C4 H4B 107.7
C6 C5 C10 122.4(5)
C6 C5 C4 120.5(6)
C10 C5 C4 117.0(5)
C5 C6 C7 126.0(6)
C5 C6 H6 117.0
C7 C6 H6 117.0
C6 C7 C8 113.6(5)
C6 C7 H7A 108.8
C8 C7 H7A 108.8
C6 C7 H7B 108.8
C8 C7 H7B 108.8
H7A C7 H7B 107.7
C9 C8 C7 110.9(4)
C9 C8 C14 111.4(4)
C7 C8 C14 109.8(5)
C9 C8 H81 107(3)
C7 C8 H81 108(3)
C14 C8 H81 109(2)
C11 C9 C8 111.7(4)
C11 C9 C10 112.3(4)
C8 C9 C10 113.0(4)
C11 C9 H9 106.4
C8 C9 H9 106.4
C10 C9 H9 106.4
C5 C10 C1 109.3(4)
C5 C10 C18 108.2(5)
C1 C10 C18 109.7(5)
C5 C10 C9 109.4(4)
C1 C10 C9 108.7(4)
C18 C10 C9 111.6(4)
C12 C11 C9 113.9(5)
C12 C11 H11A 108.8
C9 C11 H11A 108.8
C12 C11 H11B 108.8
C9 C11 H11B 108.8
H11A C11 H11B 107.7
C13 C12 C11 111.1(5)
C13 C12 H12A 109.4
C11 C12 H12A 109.4
C13 C12 H12B 109.4
C11 C12 H12B 109.4
H12A C12 H12B 108.0
O2 C13 C12 108.8(5)
O2 C13 C14 108.6(4)
C12 C13 C14 111.0(4)
O2 C13 C17 110.0(4)
C12 C13 C17 113.3(5)
C14 C13 C17 104.9(5)
C15 C14 C13 106.7(4)
C15 C14 C8 111.1(4)
C13 C14 C8 114.1(4)
C15 C14 H14 108.2
C13 C14 H14 108.2
C8 C14 H14 108.2
C16 C15 C14 104.5(5)
C16 C15 H15A 110.9
C14 C15 H15A 110.9
C16 C15 H15B 110.9
C14 C15 H15B 110.9
H15A C15 H15B 108.9
C17 C16 C15 104.5(5)
C17 C16 H16A 110.8
C15 C16 H16A 110.8
C17 C16 H16B 110.8
C15 C16 H16B 110.8
H16A C16 H16B 108.9
O3 C17 C19 110.1(5)
O3 C17 C16 104.5(6)
C19 C17 C16 114.7(6)
O3 C17 C13 108.9(5)
C19 C17 C13 115.6(6)
C16 C17 C13 102.3(4)
C10 C18 H18A 109.5
C10 C18 H18B 109.5
H18A C18 H18B 109.5
C10 C18 H18C 109.5
H18A C18 H18C 109.5
H18B C18 H18C 109.5
C3 O1 H1 109.5
C13 O2 H2 109.5
C17 O3 H3A 109.5
C17 C19 H19A 109.5
C17 C19 H19B 109.5
H19A C19 H19B 109.5
C17 C19 H19C 109.5
H19A C19 H19C 109.5
H19B C19 H19C 109.5

loop_
_geom_bond_atom_site_label_1
_geom_bond_atom_site_label_2
_geom_bond_distance
C1 C10 1.528(8)
C1 C2 1.531(8)
C1 H1A 0.9700
C1 H1B 0.9700
C2 C3 1.500(8)
C2 H2A 0.9700
C2 H2B 0.9700
C3 O1 1.430(6)
C3 C4 1.520(9)
C3 H3 0.9800
C4 C5 1.521(7)
C4 H4A 0.9700
C4 H4B 0.9700
C5 C6 1.314(8)
C5 C10 1.521(8)
C6 C7 1.509(8)
C6 H6 0.9300
C7 C8 1.538(8)
C7 H7A 0.9700
C7 H7B 0.9700
C8 C9 1.534(7)
C8 C14 1.548(6)
C8 H81 1.06(4)
C9 C11 1.539(8)
C9 C10 1.552(6)
C9 H9 0.9800
C10 C18 1.529(8)
C11 C12 1.522(8)
C11 H11A 0.9700
C11 H11B 0.9700
C12 C13 1.508(7)
C12 H12A 0.9700
C12 H12B 0.9700
C13 O2 1.427(6)
C13 C14 1.542(8)
C13 C17 1.572(8)
C14 C15 1.545(7)
C14 H14 0.9800
C15 C16 1.524(9)
C15 H15A 0.9700
C15 H15B 0.9700
C16 C17 1.517(9)
C16 H16A 0.9700
C16 H16B 0.9700
C17 O3 1.423(8)
C17 C19 1.511(10)
C18 H18A 0.9600
C18 H18B 0.9600
C18 H18C 0.9600
O1 H1 0.8200
O2 H2 0.8200
O3 H3A 0.8200
C19 H19A 0.9600
C19 H19B 0.9600
C19 H19C 0.9600
O4 H20 0.90(7)

loop_
_geom_hbond_atom_site_label_D
_geom_hbond_atom_site_label_H
_geom_hbond_atom_site_label_A
_geom_hbond_distance_DH
_geom_hbond_distance_HA
_geom_hbond_distance_DA
_geom_hbond_angle_DHA
_geom_hbond_site_symmetry_A
O1 H1 O3 0.82 1.92 2.675(7) 152.2 3_556
O2 H2 O4 0.82 1.99 2.792(7) 165.4 3_455
O3 H3A O2 0.82 2.04 2.851(6) 168.2 2
O4 H20 O1 0.90(7) 1.88(7) 2.747(5) 160(7) 1_554

loop_
_geom_torsion_atom_site_label_1
_geom_torsion_atom_site_label_2
_geom_torsion_atom_site_label_3
_geom_torsion_atom_site_label_4
_geom_torsion
C10 C1 C2 C3 -58.2(7)
C1 C2 C3 O1 178.5(5)
C1 C2 C3 C4 57.8(7)
O1 C3 C4 C5 -176.5(5)
C2 C3 C4 C5 -52.9(7)
C3 C4 C5 C6 -135.6(7)
C3 C4 C5 C10 47.0(7)
C10 C5 C6 C7 2.1(11)
C4 C5 C6 C7 -175.2(6)
C5 C6 C7 C8 3.7(10)
C6 C7 C8 C9 -32.3(7)
C6 C7 C8 C14 -155.8(5)
C7 C8 C9 C11 -175.3(5)
C14 C8 C9 C11 -52.7(6)
C7 C8 C9 C10 56.9(6)
C14 C8 C9 C10 179.5(4)
C6 C5 C10 C1 139.8(6)
C4 C5 C10 C1 -42.9(7)
C6 C5 C10 C18 -100.9(7)
C4 C5 C10 C18 76.5(6)
C6 C5 C10 C9 20.9(8)
C4 C5 C10 C9 -161.8(5)
C2 C1 C10 C5 48.5(7)
C2 C1 C10 C18 -70.0(6)
C2 C1 C10 C9 167.8(5)
C11 C9 C10 C5 -177.6(5)
C8 C9 C10 C5 -50.2(6)
C11 C9 C10 C1 63.1(6)
C8 C9 C10 C1 -169.4(4)
C11 C9 C10 C18 -58.0(7)
C8 C9 C10 C18 69.5(6)
C8 C9 C11 C12 5.2(7)
C10 C9 C11 C12 133.4(5)
C9 C11 C12 C13 50.9(7)
C11 C12 C13 O2 61.4(6)
C11 C12 C13 C14 -58.1(6)
C11 C12 C13 C17 -175.9(5)
O2 C13 C14 C15 126.9(5)
C12 C13 C14 C15 -113.5(5)
C17 C13 C14 C15 9.3(6)
O2 C13 C14 C8 -110.0(5)
C12 C13 C14 C8 9.6(7)
C17 C13 C14 C8 132.4(5)
C9 C8 C14 C15 166.2(5)
C7 C8 C14 C15 -70.6(6)
C9 C8 C14 C13 45.5(6)
C7 C8 C14 C13 168.7(5)
C13 C14 C15 C16 16.0(6)
C8 C14 C15 C16 -109.0(5)
C14 C15 C16 C17 -36.3(6)
C15 C16 C17 O3 -71.8(6)
C15 C16 C17 C19 167.6(5)
C15 C16 C17 C13 41.7(6)
O2 C13 C17 O3 -37.6(7)
C12 C13 C17 O3 -159.6(5)
C14 C13 C17 O3 79.1(5)
O2 C13 C17 C19 86.9(6)
C12 C13 C17 C19 -35.1(7)
C14 C13 C17 C19 -156.4(5)
O2 C13 C17 C16 -147.8(5)
C12 C13 C17 C16 90.2(6)
C14 C13 C17 C16 -31.1(6)

loop_
_cod_related_entry_id
_cod_related_entry_database
_cod_related_entry_code
1 ChemSpider 21194104
